data_2222111
loop_
_publ_author_name
'Orentas, Edvinas'
'Wendt, Ola F.'
'W\"arnmark, Kenneth'
'Butkus, Eugenijus'
'Wallentin, Carl-Johan'

_publ_section_title
;
 <i>rac</i>-4,8-Divinylbicyclo[3.3.1]nonane-2,6-dione
;
_journal_coeditor_code NG2580
_journal_issue 6
_journal_name_full 'Acta Crystallographica Section E'
_journal_page_first o1357
_journal_paper_doi 10.1107/S1600536809018443
_journal_volume 65
_journal_year 2009
_chemical_formula_iupac 'C13 H16 O2'
_chemical_formula_moiety 'C13 H16 O2'
_chemical_formula_sum 'C13 H16 O2'
_chemical_formula_weight 204.26
_chemical_name_systematic
;
<i>rac</i>-4,8-Divinylbicyclo[3.3.1]nonane-2,6-dione
;
_space_group_IT_number 33
_symmetry_cell_setting orthorhombic
_symmetry_space_group_name_Hall 'P 2c -2n'
_symmetry_space_group_name_H-M 'P n a 21'
_audit_creation_method 'WinGX routine CIF_UPDATE'
_cell_angle_alpha 90.00
_cell_angle_beta 90.00
_cell_angle_gamma 90.00
_cell_formula_units_Z 4
_cell_length_a 20.4254(11)
_cell_length_b 8.8913(6)
_cell_length_c 6.2570(4)
_cell_measurement_reflns_used 2363
_cell_measurement_temperature 293(2)
_cell_measurement_theta_max 33.0639
_cell_measurement_theta_min 2.2873
_cell_volume 1136.32(12)
_computing_cell_refinement 'CrysAlis RED (Oxford Diffraction, 2006)'
_computing_data_collection 'CrysAlis CCD (Oxford Diffraction, 2006)'
_computing_data_reduction 'CrysAlis RED (Oxford Diffraction, 2006)'
_computing_molecular_graphics 'DIAMOND (Brandenburg, 2000)'
_computing_publication_material 'WinGX (Farrugia, 1999)'
_computing_structure_refinement 'SHELXL97 (Sheldrick, 2008)'
_computing_structure_solution 'SIR97 (Altomare <i>et al.</i>,  1999)'
_diffrn_measured_fraction_theta_full 0.999
_diffrn_measured_fraction_theta_max 0.999
_diffrn_measurement_device_type 'Oxford Diffraction Xcalibur'
_diffrn_measurement_method \w
_diffrn_radiation_monochromator graphite
_diffrn_radiation_source 'Enhance (Mo) X-ray Source'
_diffrn_radiation_type MoK\a
_diffrn_radiation_wavelength 0.71073
_diffrn_reflns_av_R_equivalents 0.0314
_diffrn_reflns_limit_h_max 26
_diffrn_reflns_limit_h_min -24
_diffrn_reflns_limit_k_max 11
_diffrn_reflns_limit_k_min -11
_diffrn_reflns_limit_l_max 8
_diffrn_reflns_limit_l_min -5
_diffrn_reflns_number 8068
_diffrn_reflns_theta_full 27.00
_diffrn_reflns_theta_max 27.09
_diffrn_reflns_theta_min 3.04
_diffrn_standards_decay_% 0
_diffrn_standards_interval_count 0
_diffrn_standards_interval_time 0
_diffrn_standards_number 0
_exptl_absorpt_coefficient_mu 0.079
_exptl_absorpt_correction_T_max 1.00000
_exptl_absorpt_correction_T_min 0.82656
_exptl_absorpt_correction_type multi-scan
_exptl_absorpt_process_details '(CrysAlis RED; Oxford Diffraction, 2006)'
_exptl_crystal_colour colourless
_exptl_crystal_density_diffrn 1.194
_exptl_crystal_density_method 'not measured'
_exptl_crystal_description prism
_exptl_crystal_F_000 440
_exptl_crystal_size_max 0.3
_exptl_crystal_size_mid 0.05
_exptl_crystal_size_min 0.03
_refine_diff_density_max 0.318
_refine_diff_density_min -0.187
_refine_ls_extinction_method none
_refine_ls_goodness_of_fit_ref 1.017
_refine_ls_hydrogen_treatment constr
_refine_ls_matrix_type full
_refine_ls_number_parameters 136
_refine_ls_number_reflns 1363
_refine_ls_number_restraints 1
_refine_ls_restrained_S_all 1.016
_refine_ls_R_factor_gt 0.0438
_refine_ls_shift/su_max 0.000
_refine_ls_structure_factor_coef Fsqd
_refine_ls_weighting_details 'calc w=1/[\s^2^(Fo^2^)+(0.06P)^2^] where P=(Fo^2^+2Fc^2^)/3'
_refine_ls_weighting_scheme calc
_refine_ls_wR_factor_ref 0.1095
_reflns_number_gt 811
_reflns_number_total 1363
_reflns_threshold_expression I>2\s(I)
_cod_data_source_file ng2580.cif
_cod_data_source_block I
_cod_database_code 2222111
_cod_database_fobs_code 2222111

loop_
_symmetry_equiv_pos_as_xyz
'x, y, z'
'-x, -y, z+1/2'
'x+1/2, -y+1/2, z'
'-x+1/2, y+1/2, z+1/2'

loop_
_atom_site_type_symbol
_atom_site_label
_atom_site_fract_x
_atom_site_fract_y
_atom_site_fract_z
_atom_site_U_iso_or_equiv
_atom_site_adp_type
_atom_site_calc_flag
_atom_site_refinement_flags
_atom_site_occupancy
_atom_site_disorder_assembly
_atom_site_disorder_group
C C6 0.60714(11) 0.5148(3) 0.2569(5) 0.0501(7) Uani d . 1 . .
H H6 0.5959 0.6085 0.1829 0.060 Uiso calc R 1 . .
O O1 0.49120(9) 0.4888(3) 0.2890(4) 0.0684(6) Uani d . 1 . .
C C2 0.54437(13) 0.4308(3) 0.3065(4) 0.0522(7) Uani d . 1 . .
C C3 0.64496(12) 0.5550(3) 0.4657(5) 0.0490(7) Uani d . 1 . .
H H3 0.6162 0.5334 0.5872 0.059 Uiso calc R 1 . .
C C4 0.70813(12) 0.4602(3) 0.4926(5) 0.0587(8) Uani d . 1 . .
H H4A 0.7424 0.5028 0.4039 0.070 Uiso calc R 1 . .
H H4B 0.7225 0.4661 0.6402 0.070 Uiso calc R 1 . .
C C5 0.69861(13) 0.2986(4) 0.4334(6) 0.0635(8) Uani d . 1 . .
O O7 0.71657(11) 0.1941(3) 0.5432(5) 0.0990(10) Uani d . 1 . .
C C8 0.60166(13) 0.1778(3) 0.2573(6) 0.0609(8) Uani d . 1 . .
H H8 0.6137 0.0912 0.3459 0.073 Uiso calc R 1 . .
C C10 0.64888(14) 0.4191(3) 0.1080(5) 0.0592(8) Uani d . 1 . .
H H10A 0.6891 0.4718 0.0730 0.071 Uiso calc R 1 . .
H H10B 0.6253 0.3995 -0.0236 0.071 Uiso calc R 1 . .
C C11 0.55214(12) 0.2721(3) 0.3865(5) 0.0571(8) Uani d . 1 . .
H H11A 0.5099 0.2226 0.3821 0.069 Uiso calc R 1 . .
H H11B 0.5662 0.2752 0.5345 0.069 Uiso calc R 1 . .
C C12 0.66464(13) 0.2711(3) 0.2209(5) 0.0607(8) Uani d . 1 . .
H H12 0.6942 0.2129 0.1294 0.073 Uiso calc R 1 . .
C C15 0.66318(14) 0.7178(3) 0.4753(6) 0.0652(9) Uani d . 1 . .
H H15 0.6861 0.7569 0.3595 0.078 Uiso calc R 1 . .
C C16 0.5761(2) 0.1174(5) 0.0507(7) 0.0924(12) Uani d . 1 . .
H H16 0.6053 0.0540 -0.0195 0.111 Uiso calc R 1 . .
C C13 0.64974(18) 0.8101(4) 0.6321(7) 0.0892(12) Uani d . 1 . .
H H13A 0.6269 0.7758 0.7511 0.107 Uiso calc R 1 . .
H H13B 0.6630 0.9100 0.6247 0.107 Uiso calc R 1 . .
C C14 0.5247(3) 0.1352(5) -0.0434(7) 0.1147(16) Uani d . 1 . .
H H14A 0.4925 0.1969 0.0145 0.138 Uiso calc R 1 . .
H H14B 0.5175 0.0872 -0.1734 0.138 Uiso calc R 1 . .

loop_
_atom_site_aniso_label
_atom_site_aniso_U_11
_atom_site_aniso_U_22
_atom_site_aniso_U_33
_atom_site_aniso_U_12
_atom_site_aniso_U_13
_atom_site_aniso_U_23
C6 0.0477(14) 0.0546(15) 0.0480(16) 0.0009(13) -0.0027(14) 0.0079(14)
O1 0.0420(10) 0.1030(15) 0.0603(12) 0.0124(11) -0.0049(10) -0.0058(11)
C2 0.0405(15) 0.076(2) 0.0406(16) 0.0009(13) -0.0050(12) -0.0052(14)
C3 0.0443(14) 0.0523(15) 0.0504(16) -0.0024(13) 0.0013(12) -0.0010(14)
C4 0.0489(16) 0.0657(18) 0.061(2) -0.0011(14) -0.0076(14) -0.0050(16)
C5 0.0429(15) 0.067(2) 0.080(2) 0.0088(15) -0.0110(16) -0.0021(18)
O7 0.0928(17) 0.0737(15) 0.131(2) 0.0123(12) -0.0493(19) 0.0152(17)
C8 0.0605(17) 0.0593(17) 0.0628(18) -0.0035(14) -0.0097(18) -0.0021(17)
C10 0.0461(15) 0.081(2) 0.0507(18) -0.0096(15) 0.0074(14) -0.0017(17)
C11 0.0464(15) 0.072(2) 0.0531(16) -0.0107(13) 0.0031(13) 0.0032(16)
C12 0.0449(15) 0.0669(18) 0.0702(19) 0.0079(14) 0.0060(15) -0.0096(18)
C15 0.0522(16) 0.064(2) 0.079(2) -0.0059(15) -0.0006(16) 0.0030(19)
C16 0.074(2) 0.115(3) 0.088(3) -0.022(2) 0.005(3) -0.016(3)
C13 0.080(2) 0.071(2) 0.116(3) -0.0003(19) -0.017(2) -0.022(2)
C14 0.140(4) 0.120(3) 0.084(3) -0.049(3) -0.011(3) 0.002(3)

loop_
_atom_type_symbol
_atom_type_description
_atom_type_scat_dispersion_real
_atom_type_scat_dispersion_imag
_atom_type_scat_source
C C 0.0033 0.0016 'International Tables Vol C Tables 4.2.6.8 and 6.1.1.4'
H H 0.0000 0.0000 'International Tables Vol C Tables 4.2.6.8 and 6.1.1.4'
O O 0.0106 0.0060 'International Tables Vol C Tables 4.2.6.8 and 6.1.1.4'

loop_
_geom_angle_atom_site_label_1
_geom_angle_atom_site_label_2
_geom_angle_atom_site_label_3
_geom_angle_site_symmetry_1
_geom_angle_site_symmetry_3
_geom_angle
_geom_angle_publ_flag
C2 C6 C10 . . 108.9(2) ?
C2 C6 C3 . . 111.1(2) ?
C10 C6 C3 . . 111.3(2) ?
C2 C6 H6 . . 108.5 ?
C10 C6 H6 . . 108.5 ?
C3 C6 H6 . . 108.5 ?
O1 C2 C11 . . 121.7(2) ?
O1 C2 C6 . . 122.1(3) ?
C11 C2 C6 . . 116.1(2) ?
C15 C3 C4 . . 108.3(2) ?
C15 C3 C6 . . 112.3(2) ?
C4 C3 C6 . . 112.2(2) ?
C15 C3 H3 . . 107.9 ?
C4 C3 H3 . . 107.9 ?
C6 C3 H3 . . 107.9 ?
C5 C4 C3 . . 112.8(2) ?
C5 C4 H4A . . 109.0 ?
C3 C4 H4A . . 109.0 ?
C5 C4 H4B . . 109.0 ?
C3 C4 H4B . . 109.0 ?
H4A C4 H4B . . 107.8 ?
O7 C5 C4 . . 123.8(3) ?
O7 C5 C12 . . 120.8(3) ?
C4 C5 C12 . . 115.5(3) ?
C16 C8 C11 . . 114.8(3) ?
C16 C8 C12 . . 110.8(3) ?
C11 C8 C12 . . 109.3(2) ?
C16 C8 H8 . . 107.2 ?
C11 C8 H8 . . 107.2 ?
C12 C8 H8 . . 107.2 ?
C6 C10 C12 . . 108.4(2) ?
C6 C10 H10A . . 110.0 ?
C12 C10 H10A . . 110.0 ?
C6 C10 H10B . . 110.0 ?
C12 C10 H10B . . 110.0 ?
H10A C10 H10B . . 108.4 ?
C2 C11 C8 . . 113.8(2) ?
C2 C11 H11A . . 108.8 ?
C8 C11 H11A . . 108.8 ?
C2 C11 H11B . . 108.8 ?
C8 C11 H11B . . 108.8 ?
H11A C11 H11B . . 107.7 ?
C5 C12 C10 . . 111.3(2) ?
C5 C12 C8 . . 109.7(3) ?
C10 C12 C8 . . 110.8(2) ?
C5 C12 H12 . . 108.3 ?
C10 C12 H12 . . 108.3 ?
C8 C12 H12 . . 108.3 ?
C13 C15 C3 . . 125.8(3) ?
C13 C15 H15 . . 117.1 ?
C3 C15 H15 . . 117.1 ?
C14 C16 C8 . . 132.4(4) ?
C14 C16 H16 . . 113.8 ?
C8 C16 H16 . . 113.8 ?
C15 C13 H13A . . 120.0 ?
C15 C13 H13B . . 120.0 ?
H13A C13 H13B . . 120.0 ?
C16 C14 H14A . . 120.0 ?
C16 C14 H14B . . 120.0 ?
H14A C14 H14B . . 120.0 ?

loop_
_geom_bond_atom_site_label_1
_geom_bond_atom_site_label_2
_geom_bond_site_symmetry_2
_geom_bond_distance
_geom_bond_publ_flag
C6 C2 . 1.516(4) ?
C6 C10 . 1.522(4) ?
C6 C3 . 1.560(4) ?
C6 H6 . 0.9800 ?
O1 C2 . 1.207(3) ?
C2 C11 . 1.506(4) ?
C3 C15 . 1.496(4) ?
C3 C4 . 1.550(4) ?
C3 H3 . 0.9800 ?
C4 C5 . 1.497(4) ?
C4 H4A . 0.9700 ?
C4 H4B . 0.9700 ?
C5 O7 . 1.212(4) ?
C5 C12 . 1.519(5) ?
C8 C16 . 1.494(5) ?
C8 C11 . 1.543(4) ?
C8 C12 . 1.548(4) ?
C8 H8 . 0.9800 ?
C10 C12 . 1.528(4) ?
C10 H10A . 0.9700 ?
C10 H10B . 0.9700 ?
C11 H11A . 0.9700 ?
C11 H11B . 0.9700 ?
C12 H12 . 0.9800 ?
C15 C13 . 1.308(4) ?
C15 H15 . 0.9300 ?
C16 C14 . 1.215(5) ?
C16 H16 . 0.9300 ?
C13 H13A . 0.9300 ?
C13 H13B . 0.9300 ?
C14 H14A . 0.9300 ?
C14 H14B . 0.9300 ?

loop_
_geom_torsion_atom_site_label_1
_geom_torsion_atom_site_label_2
_geom_torsion_atom_site_label_3
_geom_torsion_atom_site_label_4
_geom_torsion_site_symmetry_1
_geom_torsion_site_symmetry_2
_geom_torsion_site_symmetry_3
_geom_torsion_site_symmetry_4
_geom_torsion
_geom_torsion_publ_flag
C10 C6 C2 O1 . . . . -130.0(3) ?
C3 C6 C2 O1 . . . . 107.1(3) ?
C10 C6 C2 C11 . . . . 52.1(3) ?
C3 C6 C2 C11 . . . . -70.9(3) ?
C2 C6 C3 C15 . . . . -128.9(3) ?
C10 C6 C3 C15 . . . . 109.5(3) ?
C2 C6 C3 C4 . . . . 108.7(2) ?
C10 C6 C3 C4 . . . . -12.8(3) ?
C15 C3 C4 C5 . . . . -166.1(3) ?
C6 C3 C4 C5 . . . . -41.6(3) ?
C3 C4 C5 O7 . . . . -132.2(3) ?
C3 C4 C5 C12 . . . . 48.3(3) ?
C2 C6 C10 C12 . . . . -60.4(3) ?
C3 C6 C10 C12 . . . . 62.4(3) ?
O1 C2 C11 C8 . . . . 136.2(3) ?
C6 C2 C11 C8 . . . . -45.8(3) ?
C16 C8 C11 C2 . . . . -79.0(3) ?
C12 C8 C11 C2 . . . . 46.2(3) ?
O7 C5 C12 C10 . . . . -177.9(3) ?
C4 C5 C12 C10 . . . . 1.6(3) ?
O7 C5 C12 C8 . . . . 59.1(4) ?
C4 C5 C12 C8 . . . . -121.3(3) ?
C6 C10 C12 C5 . . . . -56.8(3) ?
C6 C10 C12 C8 . . . . 65.5(3) ?
C16 C8 C12 C5 . . . . -166.2(3) ?
C11 C8 C12 C5 . . . . 66.2(3) ?
C16 C8 C12 C10 . . . . 70.6(3) ?
C11 C8 C12 C10 . . . . -57.0(3) ?
C4 C3 C15 C13 . . . . -109.0(3) ?
C6 C3 C15 C13 . . . . 126.5(3) ?
C11 C8 C16 C14 . . . . 5.1(6) ?
C12 C8 C16 C14 . . . . -119.3(5) ?

loop_
_cod_related_entry_id
_cod_related_entry_database
_cod_related_entry_code
1 ChemSpider 484243
